data_4067743
loop_
_publ_author_name
'Miller, Kevin L.'
'Carver, Colin T.'
'Williams, Bryan N.'
'Diaconescu, Paula L.'

_publ_section_title
;
 Reactions of Imidazoles with Electrophilic Metal Alkyl Complexes
;
_journal_issue 10
_journal_name_full Organometallics
_journal_page_first 2272
_journal_paper_doi 10.1021/om901106d
_journal_volume 29
_journal_year 2010
_chemical_formula_moiety 'C38 H53 Fe Lu N6 Si2, C5 H12'
_chemical_formula_sum 'C43 H65 Fe Lu N6 Si2'
_chemical_formula_weight 953.01
_chemical_name_systematic
; 
 ? 
;
_space_group_IT_number 14
_symmetry_cell_setting monoclinic
_symmetry_space_group_name_Hall '-P 2ybc'
_symmetry_space_group_name_H-M 'P 1 21/c 1'
_atom_sites_solution_hydrogens geom
_atom_sites_solution_primary direct
_atom_sites_solution_secondary difmap
_audit_creation_method SHELXL-97
_cell_angle_alpha 90.00
_cell_angle_beta 100.649(3)
_cell_angle_gamma 90.00
_cell_formula_units_Z 4
_cell_length_a 10.645(3)
_cell_length_b 15.924(4)
_cell_length_c 26.736(7)
_cell_measurement_reflns_used 4867
_cell_measurement_temperature 95(2)
_cell_measurement_theta_max 24.23
_cell_measurement_theta_min 3.89
_cell_volume 4454(2)
_computing_data_collection
'Bruker APEX11'_computing_cell_refinement        'Bruker APEX11'_computing_data_reduction         'Bruker SAINT'_computing_structure_solution     'SHELXS-97 (Sheldrick, 1990)'_computing_structure_refinement   'SHELXL-97 (Sheldrick, 1997)'_computing_molecular_graphics     'Bruker SHELXTL'_computing_publication_material   'Bruker SHELXTL'
_diffrn_ambient_temperature 95(2)
_diffrn_measured_fraction_theta_full 0.995
_diffrn_measured_fraction_theta_max 0.986
_diffrn_measurement_device_type 'CCD area detector'
_diffrn_measurement_method 'phi and omega scans'
_diffrn_radiation_monochromator graphite
_diffrn_radiation_source 'fine-focus sealed tube'
_diffrn_radiation_type MoK\a
_diffrn_radiation_wavelength 0.71073
_diffrn_reflns_av_R_equivalents 0.0681
_diffrn_reflns_av_sigmaI/netI 0.0716
_diffrn_reflns_limit_h_max 14
_diffrn_reflns_limit_h_min -14
_diffrn_reflns_limit_k_max 21
_diffrn_reflns_limit_k_min -20
_diffrn_reflns_limit_l_max 35
_diffrn_reflns_limit_l_min -35
_diffrn_reflns_number 39007
_diffrn_reflns_theta_full 25.00
_diffrn_reflns_theta_max 28.25
_diffrn_reflns_theta_min 3.90
_exptl_absorpt_coefficient_mu 2.619
_exptl_absorpt_correction_T_max 0.9025
_exptl_absorpt_correction_T_min 0.8178
_exptl_absorpt_correction_type multi-scan
_exptl_absorpt_process_details 'Sadabs (Bruker)'
_exptl_crystal_colour 'dark red'
_exptl_crystal_density_diffrn 1.421
_exptl_crystal_density_method 'not measured'
_exptl_crystal_description block
_exptl_crystal_F_000 1960
_exptl_crystal_size_max 0.08
_exptl_crystal_size_mid 0.06
_exptl_crystal_size_min 0.04
_refine_diff_density_max 4.347
_refine_diff_density_min -1.206
_refine_diff_density_rms 0.151
_refine_ls_extinction_method none
_refine_ls_goodness_of_fit_ref 1.023
_refine_ls_hydrogen_treatment constr
_refine_ls_matrix_type full
_refine_ls_number_parameters 478
_refine_ls_number_reflns 10865
_refine_ls_number_restraints 0
_refine_ls_restrained_S_all 1.023
_refine_ls_R_factor_all 0.0898
_refine_ls_R_factor_gt 0.0544
_refine_ls_shift/su_max 0.000
_refine_ls_shift/su_mean 0.000
_refine_ls_structure_factor_coef Fsqd
_refine_ls_weighting_details 'calc w=1/[\s^2^(Fo^2^)+(0.0609P)^2^+12.1398P] where P=(Fo^2^+2Fc^2^)/3'
_refine_ls_weighting_scheme calc
_refine_ls_wR_factor_gt 0.1242
_refine_ls_wR_factor_ref 0.1397
_reflns_number_gt 7448
_reflns_number_total 10865
_reflns_threshold_expression >2sigma(I)
_cod_data_source_file om901106d_si_003.cif
_cod_data_source_block 4Lu-mbi
_cod_original_sg_symbol_H-M 'P 21/c'
_cod_database_code 4067743

loop_
_symmetry_equiv_pos_as_xyz
'x, y, z'
'-x, y+1/2, -z+1/2'
'-x, -y, -z'
'x, -y-1/2, z-1/2'

loop_
_atom_site_label
_atom_site_type_symbol
_atom_site_fract_x
_atom_site_fract_y
_atom_site_fract_z
_atom_site_U_iso_or_equiv
_atom_site_adp_type
_atom_site_occupancy
_atom_site_symmetry_multiplicity
_atom_site_calc_flag
_atom_site_refinement_flags
Lu1 Lu 0.22366(2) 0.191683(17) 0.145653(9) 0.02684(9) Uani 1 1 d .
Fe1 Fe -0.09437(8) 0.18430(6) 0.08803(3) 0.0311(2) Uani 1 1 d .
Si1 Si 0.10822(16) 0.20504(11) 0.26144(6) 0.0281(4) Uani 1 1 d .
Si2 Si 0.28589(18) 0.21761(14) 0.02131(7) 0.0390(4) Uani 1 1 d .
N1 N 0.0894(4) 0.1815(3) 0.19783(18) 0.0283(11) Uani 1 1 d .
N2 N 0.1861(5) 0.1931(3) 0.06305(19) 0.0320(11) Uani 1 1 d .
N3 N 0.3242(5) 0.0591(3) 0.15741(18) 0.0298(11) Uani 1 1 d .
N4 N 0.5024(5) -0.0189(3) 0.1749(2) 0.0326(12) Uani 1 1 d .
N5 N 0.4465(5) 0.2043(3) 0.1843(2) 0.0327(12) Uani 1 1 d .
N6 N 0.2812(6) 0.3294(4) 0.1601(2) 0.0435(15) Uani 1 1 d .
C1 C -0.0333(5) 0.1787(4) 0.1682(2) 0.0318(14) Uani 1 1 d .
C2 C -0.1170(6) 0.2481(5) 0.1526(2) 0.0367(15) Uani 1 1 d .
H2A H -0.0958 0.3086 0.1598 0.044 Uiso 1 1 calc R
C3 C -0.2362(6) 0.2169(5) 0.1259(3) 0.0447(18) Uani 1 1 d .
H3A H -0.3128 0.2518 0.1119 0.054 Uiso 1 1 calc R
C4 C -0.2280(6) 0.1290(5) 0.1222(2) 0.0401(17) Uani 1 1 d .
H4A H -0.2976 0.0905 0.1055 0.048 Uiso 1 1 calc R
C5 C -0.1026(6) 0.1042(4) 0.1476(2) 0.0320(14) Uani 1 1 d .
H5A H -0.0691 0.0454 0.1509 0.038 Uiso 1 1 calc R
C6 C 0.0543(6) 0.1920(4) 0.0459(2) 0.0315(13) Uani 1 1 d .
C7 C -0.0279(6) 0.2641(5) 0.0379(3) 0.0390(16) Uani 1 1 d .
H7A H -0.0009 0.3238 0.0448 0.047 Uiso 1 1 calc R
C8 C -0.1534(7) 0.2361(6) 0.0180(3) 0.0474(19) Uani 1 1 d .
H8A H -0.2297 0.2734 0.0084 0.057 Uiso 1 1 calc R
C9 C -0.1550(6) 0.1485(6) 0.0141(2) 0.047(2) Uani 1 1 d .
H9A H -0.2309 0.1126 0.0009 0.057 Uiso 1 1 calc R
C10 C -0.0273(6) 0.1197(5) 0.0323(2) 0.0349(15) Uani 1 1 d .
H10A H 0.0012 0.0598 0.0343 0.042 Uiso 1 1 calc R
C11 C 0.0496(7) 0.3126(4) 0.2741(3) 0.0407(16) Uani 1 1 d .
H11A H 0.0919 0.3545 0.2560 0.061 Uiso 1 1 calc R
H11B H 0.0695 0.3241 0.3108 0.061 Uiso 1 1 calc R
H11C H -0.0430 0.3156 0.2622 0.061 Uiso 1 1 calc R
C12 C 0.2840(6) 0.2030(4) 0.2872(3) 0.0384(16) Uani 1 1 d .
H12A H 0.3272 0.2438 0.2688 0.058 Uiso 1 1 calc R
H12B H 0.3175 0.1466 0.2828 0.058 Uiso 1 1 calc R
H12C H 0.2995 0.2173 0.3235 0.058 Uiso 1 1 calc R
C13 C 0.0240(6) 0.1248(4) 0.2975(2) 0.0333(14) Uani 1 1 d .
C14 C 0.0635(7) 0.0365(4) 0.2853(3) 0.0466(18) Uani 1 1 d .
H14A H 0.0203 -0.0044 0.3037 0.070 Uiso 1 1 calc R
H14B H 0.1563 0.0304 0.2958 0.070 Uiso 1 1 calc R
H14C H 0.0394 0.0265 0.2486 0.070 Uiso 1 1 calc R
C15 C -0.1226(6) 0.1345(5) 0.2823(3) 0.0428(17) Uani 1 1 d .
H15A H -0.1646 0.0933 0.3010 0.064 Uiso 1 1 calc R
H15B H -0.1487 0.1250 0.2457 0.064 Uiso 1 1 calc R
H15C H -0.1474 0.1913 0.2907 0.064 Uiso 1 1 calc R
C16 C 0.0604(8) 0.1411(5) 0.3547(3) 0.0496(19) Uani 1 1 d .
H16A H 0.0171 0.1003 0.3730 0.074 Uiso 1 1 calc R
H16B H 0.0342 0.1980 0.3622 0.074 Uiso 1 1 calc R
H16C H 0.1531 0.1355 0.3654 0.074 Uiso 1 1 calc R
C17 C 0.2285(9) 0.3108(5) -0.0193(3) 0.064(2) Uani 1 1 d .
H17A H 0.2162 0.3584 0.0026 0.095 Uiso 1 1 calc R
H17B H 0.1472 0.2971 -0.0415 0.095 Uiso 1 1 calc R
H17C H 0.2920 0.3256 -0.0400 0.095 Uiso 1 1 calc R
C18 C 0.4444(8) 0.2448(7) 0.0596(3) 0.070(3) Uani 1 1 d .
H18A H 0.4775 0.1970 0.0811 0.106 Uiso 1 1 calc R
H18B H 0.4356 0.2935 0.0812 0.106 Uiso 1 1 calc R
H18C H 0.5038 0.2584 0.0368 0.106 Uiso 1 1 calc R
C19 C 0.3084(7) 0.1268(5) -0.0210(3) 0.0464(18) Uani 1 1 d .
C20 C 0.1888(7) 0.1078(6) -0.0588(3) 0.060(2) Uani 1 1 d .
H20A H 0.2043 0.0602 -0.0801 0.089 Uiso 1 1 calc R
H20B H 0.1643 0.1571 -0.0803 0.089 Uiso 1 1 calc R
H20C H 0.1197 0.0936 -0.0406 0.089 Uiso 1 1 calc R
C21 C 0.3465(10) 0.0491(6) 0.0129(4) 0.080(3) Uani 1 1 d .
H21A H 0.3591 0.0010 -0.0085 0.120 Uiso 1 1 calc R
H21B H 0.2786 0.0363 0.0320 0.120 Uiso 1 1 calc R
H21C H 0.4262 0.0607 0.0368 0.120 Uiso 1 1 calc R
C22 C 0.4175(8) 0.1444(7) -0.0508(3) 0.068(3) Uani 1 1 d .
H22A H 0.4273 0.0962 -0.0725 0.101 Uiso 1 1 calc R
H22B H 0.4976 0.1539 -0.0267 0.101 Uiso 1 1 calc R
H22C H 0.3965 0.1945 -0.0721 0.101 Uiso 1 1 calc R
C24 C 0.4033(7) 0.3512(4) 0.1809(3) 0.0366(15) Uani 1 1 d .
C25 C 0.4497(7) 0.4346(4) 0.1885(3) 0.0425(17) Uani 1 1 d .
H25A H 0.3935 0.4802 0.1779 0.051 Uiso 1 1 calc R
C26 C 0.5737(7) 0.4509(5) 0.2106(3) 0.0426(17) Uani 1 1 d .
H26A H 0.6015 0.5075 0.2157 0.051 Uiso 1 1 calc R
C27 C 0.6602(7) 0.3858(5) 0.2260(3) 0.0438(17) Uani 1 1 d .
H27A H 0.7459 0.3978 0.2417 0.053 Uiso 1 1 calc R
C28 C 0.6200(7) 0.3048(4) 0.2182(2) 0.0376(15) Uani 1 1 d .
H28A H 0.6788 0.2605 0.2286 0.045 Uiso 1 1 calc R
C29 C 0.4949(6) 0.2850(4) 0.1955(2) 0.0320(14) Uani 1 1 d .
C30 C 0.4501(6) 0.0583(4) 0.1750(2) 0.0292(13) Uani 1 1 d .
C31 C 0.6349(6) -0.0445(4) 0.1923(3) 0.0375(15) Uani 1 1 d .
H31A H 0.6870 0.0050 0.2038 0.056 Uiso 1 1 calc R
H31B H 0.6672 -0.0716 0.1643 0.056 Uiso 1 1 calc R
H31C H 0.6393 -0.0842 0.2207 0.056 Uiso 1 1 calc R
C32 C 0.4020(6) -0.0737(4) 0.1561(2) 0.0297(13) Uani 1 1 d .
C33 C 0.3991(7) -0.1602(4) 0.1489(3) 0.0363(15) Uani 1 1 d .
H33A H 0.4738 -0.1937 0.1575 0.044 Uiso 1 1 calc R
C34 C 0.2808(7) -0.1951(4) 0.1285(3) 0.0408(16) Uani 1 1 d .
H34A H 0.2742 -0.2539 0.1225 0.049 Uiso 1 1 calc R
C35 C 0.1707(6) -0.1447(5) 0.1167(3) 0.0394(16) Uani 1 1 d .
H35A H 0.0913 -0.1702 0.1028 0.047 Uiso 1 1 calc R
C36 C 0.1755(6) -0.0590(4) 0.1248(2) 0.0349(15) Uani 1 1 d .
H36A H 0.1006 -0.0256 0.1165 0.042 Uiso 1 1 calc R
C37 C 0.2904(6) -0.0234(4) 0.1450(2) 0.0303(13) Uani 1 1 d .
C38 C 0.5183(6) 0.1363(4) 0.1916(2) 0.0313(14) Uani 1 1 d .
H38A H 0.6067 0.1378 0.2063 0.038 Uiso 1 1 calc R
C39 C 0.1894(7) 0.3932(5) 0.1459(3) 0.053(2) Uani 1 1 d .
H39A H 0.2288 0.4482 0.1547 0.080 Uiso 1 1 calc R
H39B H 0.1182 0.3852 0.1640 0.080 Uiso 1 1 calc R
H39C H 0.1574 0.3906 0.1092 0.080 Uiso 1 1 calc R
C1S C 0.6205(10) 0.4139(6) 0.9935(4) 0.077(3) Uani 1 1 d .
H1SA H 0.5349 0.4395 0.9911 0.092 Uiso 1 1 calc R
H1SB H 0.6143 0.3534 1.0012 0.092 Uiso 1 1 calc R
C3S C 0.667(3) 0.4253(10) 0.9448(6) 0.31(2) Uani 1 1 d .
H3SA H 0.7483 0.3947 0.9444 0.367 Uiso 1 1 calc R
H3SB H 0.6775 0.4852 0.9364 0.367 Uiso 1 1 calc R
C4S C 0.5467(19) 0.3821(11) 0.9083(7) 0.170(8) Uani 1 1 d .
H4SA H 0.5563 0.3879 0.8726 0.255 Uiso 1 1 calc R
H4SB H 0.4678 0.4099 0.9132 0.255 Uiso 1 1 calc R
H4SC H 0.5430 0.3224 0.9168 0.255 Uiso 1 1 calc R
C6S C 0.687(2) 0.4438(9) 1.0829(6) 0.184(9) Uani 1 1 d .
H6SA H 0.7538 0.4730 1.1068 0.276 Uiso 1 1 calc R
H6SB H 0.6883 0.3839 1.0914 0.276 Uiso 1 1 calc R
H6SC H 0.6034 0.4675 1.0853 0.276 Uiso 1 1 calc R
C7S C 0.710(3) 0.4540(10) 1.0324(7) 0.30(2) Uani 1 1 d .
H7SA H 0.7103 0.5149 1.0247 0.362 Uiso 1 1 calc R
H7SB H 0.7963 0.4321 1.0311 0.362 Uiso 1 1 calc R

loop_
_atom_site_aniso_label
_atom_site_aniso_U_11
_atom_site_aniso_U_22
_atom_site_aniso_U_33
_atom_site_aniso_U_23
_atom_site_aniso_U_13
_atom_site_aniso_U_12
Lu1 0.02077(12) 0.03446(15) 0.02514(14) 0.00038(12) 0.00385(9) 0.00223(12)
Fe1 0.0209(4) 0.0478(6) 0.0242(4) -0.0038(4) 0.0027(3) -0.0006(4)
Si1 0.0264(8) 0.0316(10) 0.0255(8) -0.0030(7) 0.0025(7) 0.0018(7)
Si2 0.0303(9) 0.0559(12) 0.0308(10) 0.0031(8) 0.0058(8) -0.0036(9)
N1 0.020(2) 0.040(3) 0.023(2) -0.002(2) 0.0003(19) 0.001(2)
N2 0.023(2) 0.047(3) 0.026(3) 0.002(2) 0.003(2) -0.002(2)
N3 0.029(3) 0.035(3) 0.026(3) -0.003(2) 0.005(2) -0.001(2)
N4 0.032(3) 0.034(3) 0.033(3) 0.003(2) 0.008(2) 0.003(2)
N5 0.035(3) 0.034(3) 0.030(3) -0.002(2) 0.010(2) 0.000(2)
N6 0.045(4) 0.042(4) 0.044(3) -0.007(3) 0.011(3) -0.008(3)
C1 0.021(3) 0.047(4) 0.027(3) -0.002(3) 0.005(2) 0.003(3)
C2 0.029(3) 0.048(4) 0.032(4) -0.004(3) 0.002(3) 0.004(3)
C3 0.021(3) 0.077(6) 0.034(4) -0.009(4) 0.001(3) 0.009(3)
C4 0.022(3) 0.071(5) 0.028(3) -0.008(3) 0.008(3) -0.009(3)
C5 0.029(3) 0.047(4) 0.024(3) -0.008(3) 0.015(3) -0.009(3)
C6 0.027(3) 0.045(4) 0.023(3) 0.000(3) 0.006(2) -0.003(3)
C7 0.035(4) 0.043(4) 0.038(4) 0.011(3) 0.004(3) 0.007(3)
C8 0.032(4) 0.071(6) 0.037(4) 0.006(4) 0.000(3) 0.010(4)
C9 0.025(3) 0.093(6) 0.022(3) -0.008(4) -0.001(3) -0.016(4)
C10 0.028(3) 0.055(4) 0.023(3) -0.006(3) 0.008(3) -0.001(3)
C11 0.054(4) 0.036(4) 0.030(3) -0.002(3) 0.002(3) 0.010(3)
C12 0.029(3) 0.045(4) 0.038(4) 0.000(3) -0.002(3) -0.003(3)
C13 0.029(3) 0.038(4) 0.032(3) 0.003(3) 0.005(3) 0.001(3)
C14 0.046(4) 0.040(4) 0.055(5) 0.005(3) 0.013(4) -0.001(3)
C15 0.031(3) 0.068(5) 0.031(4) 0.006(3) 0.011(3) -0.006(3)
C16 0.056(5) 0.060(5) 0.029(4) 0.006(3) 0.000(3) -0.001(4)
C17 0.075(6) 0.062(6) 0.058(5) 0.019(4) 0.026(5) 0.002(5)
C18 0.043(5) 0.127(9) 0.042(5) -0.009(5) 0.009(4) -0.025(5)
C19 0.033(4) 0.062(5) 0.047(4) 0.001(4) 0.014(3) 0.004(3)
C20 0.047(5) 0.080(6) 0.056(5) -0.028(4) 0.021(4) -0.016(4)
C21 0.103(8) 0.053(6) 0.098(8) 0.007(5) 0.057(7) 0.026(5)
C22 0.061(6) 0.094(7) 0.056(5) 0.001(5) 0.032(5) 0.005(5)
C24 0.038(4) 0.038(4) 0.037(4) -0.004(3) 0.017(3) -0.003(3)
C25 0.049(4) 0.036(4) 0.046(4) -0.004(3) 0.018(3) -0.006(3)
C26 0.038(4) 0.041(4) 0.052(4) -0.013(3) 0.018(3) -0.014(3)
C27 0.040(4) 0.049(4) 0.047(4) -0.012(3) 0.019(3) -0.014(3)
C28 0.042(4) 0.045(4) 0.029(3) -0.007(3) 0.015(3) -0.002(3)
C29 0.040(4) 0.034(3) 0.025(3) -0.004(2) 0.014(3) -0.003(3)
C30 0.025(3) 0.041(4) 0.022(3) -0.002(3) 0.008(2) 0.001(3)
C31 0.025(3) 0.042(4) 0.044(4) 0.005(3) 0.004(3) 0.010(3)
C32 0.034(3) 0.033(3) 0.023(3) 0.000(3) 0.010(2) -0.002(3)
C33 0.042(4) 0.033(3) 0.036(4) 0.003(3) 0.014(3) 0.002(3)
C34 0.053(4) 0.036(4) 0.035(4) -0.002(3) 0.014(3) -0.003(3)
C35 0.032(3) 0.050(4) 0.037(4) -0.002(3) 0.007(3) -0.009(3)
C36 0.037(3) 0.035(4) 0.035(4) 0.006(3) 0.012(3) 0.002(3)
C37 0.043(4) 0.029(3) 0.019(3) -0.002(2) 0.007(3) 0.005(3)
C38 0.021(3) 0.035(4) 0.034(3) 0.002(3) -0.003(3) -0.001(3)
C39 0.040(4) 0.038(4) 0.081(6) -0.002(4) 0.010(4) 0.011(3)
C1S 0.095(8) 0.043(5) 0.092(8) 0.016(5) 0.015(6) 0.014(5)
C3S 0.75(6) 0.059(9) 0.073(11) -0.016(8) -0.01(2) 0.021(19)
C4S 0.24(2) 0.142(15) 0.153(15) 0.048(13) 0.109(15) 0.100(15)
C6S 0.33(3) 0.084(10) 0.108(12) 0.009(9) -0.052(15) -0.030(13)
C7S 0.64(5) 0.073(11) 0.118(15) -0.030(10) -0.12(2) 0.059(19)

loop_
_atom_type_symbol
_atom_type_description
_atom_type_scat_dispersion_real
_atom_type_scat_dispersion_imag
_atom_type_scat_source
C C 0.0033 0.0016 'International Tables Vol C Tables 4.2.6.8 and 6.1.1.4'
H H 0.0000 0.0000 'International Tables Vol C Tables 4.2.6.8 and 6.1.1.4'
N N 0.0061 0.0033 'International Tables Vol C Tables 4.2.6.8 and 6.1.1.4'
Si Si 0.0817 0.0704 'International Tables Vol C Tables 4.2.6.8 and 6.1.1.4'
Fe Fe 0.3463 0.8444 'International Tables Vol C Tables 4.2.6.8 and 6.1.1.4'
Lu Lu -0.4720 5.8584 'International Tables Vol C Tables 4.2.6.8 and 6.1.1.4'

loop_
_geom_angle_atom_site_label_1
_geom_angle_atom_site_label_2
_geom_angle_atom_site_label_3
_geom_angle
N2 Lu1 N1 129.25(18)
N2 Lu1 N6 98.9(2)
N1 Lu1 N6 98.6(2)
N2 Lu1 N3 97.95(18)
N1 Lu1 N3 100.54(18)
N6 Lu1 N3 137.1(2)
N2 Lu1 N5 114.60(18)
N1 Lu1 N5 116.15(17)
N6 Lu1 N5 68.7(2)
N3 Lu1 N5 68.38(17)
N2 Lu1 C1 101.99(17)
N1 Lu1 C1 27.28(17)
N6 Lu1 C1 105.4(2)
N3 Lu1 C1 109.20(18)
N5 Lu1 C1 143.39(17)
N2 Lu1 C6 26.79(16)
N1 Lu1 C6 102.51(17)
N6 Lu1 C6 104.6(2)
N3 Lu1 C6 108.08(18)
N5 Lu1 C6 141.27(17)
C1 Lu1 C6 75.23(17)
N2 Lu1 Fe1 64.24(13)
N1 Lu1 Fe1 65.05(12)
N6 Lu1 Fe1 108.51(16)
N3 Lu1 Fe1 114.34(12)
N5 Lu1 Fe1 177.00(13)
C1 Lu1 Fe1 37.78(12)
C6 Lu1 Fe1 37.47(11)
C4 Fe1 C3 40.6(3)
C4 Fe1 C8 117.8(3)
C3 Fe1 C8 102.9(3)
C4 Fe1 C9 101.0(3)
C3 Fe1 C9 115.0(3)
C8 Fe1 C9 40.1(3)
C4 Fe1 C10 118.6(3)
C3 Fe1 C10 151.9(3)
C8 Fe1 C10 67.9(3)
C9 Fe1 C10 41.0(3)
C4 Fe1 C2 68.7(3)
C3 Fe1 C2 40.8(3)
C8 Fe1 C2 120.5(3)
C9 Fe1 C2 152.3(3)
C10 Fe1 C2 166.3(2)
C4 Fe1 C5 41.2(2)
C3 Fe1 C5 68.3(3)
C8 Fe1 C5 156.1(3)
C9 Fe1 C5 121.7(3)
C10 Fe1 C5 108.9(3)
C2 Fe1 C5 68.2(3)
C4 Fe1 C7 155.9(3)
C3 Fe1 C7 122.8(3)
C8 Fe1 C7 40.4(3)
C9 Fe1 C7 68.2(3)
C10 Fe1 C7 68.2(3)
C2 Fe1 C7 110.4(3)
C5 Fe1 C7 162.6(2)
C4 Fe1 C6 157.5(3)
C3 Fe1 C6 161.8(3)
C8 Fe1 C6 67.7(3)
C9 Fe1 C6 68.5(2)
C10 Fe1 C6 40.8(2)
C2 Fe1 C6 129.5(3)
C5 Fe1 C6 126.4(2)
C7 Fe1 C6 40.2(2)
C4 Fe1 C1 68.7(2)
C3 Fe1 C1 68.0(2)
C8 Fe1 C1 158.4(3)
C9 Fe1 C1 161.3(3)
C10 Fe1 C1 129.2(3)
C2 Fe1 C1 40.1(2)
C5 Fe1 C1 40.6(2)
C7 Fe1 C1 127.1(3)
C6 Fe1 C1 114.9(2)
C4 Fe1 Lu1 121.70(19)
C3 Fe1 Lu1 121.71(19)
C8 Fe1 Lu1 120.5(2)
C9 Fe1 Lu1 123.32(19)
C10 Fe1 Lu1 84.07(17)
C2 Fe1 Lu1 82.30(17)
C5 Fe1 Lu1 81.61(17)
C7 Fe1 Lu1 80.98(18)
C6 Fe1 Lu1 57.67(16)
C1 Fe1 Lu1 57.26(16)
N1 Si1 C12 106.7(3)
N1 Si1 C11 113.4(3)
C12 Si1 C11 107.0(3)
N1 Si1 C13 111.9(3)
C12 Si1 C13 109.4(3)
C11 Si1 C13 108.4(3)
N2 Si2 C18 107.6(3)
N2 Si2 C17 112.4(3)
C18 Si2 C17 107.5(5)
N2 Si2 C19 112.2(3)
C18 Si2 C19 107.9(4)
C17 Si2 C19 109.0(4)
C1 N1 Si1 119.6(4)
C1 N1 Lu1 107.1(4)
Si1 N1 Lu1 130.3(3)
C6 N2 Si2 119.6(4)
C6 N2 Lu1 108.6(4)
Si2 N2 Lu1 130.0(3)
C30 N3 C37 105.9(5)
C30 N3 Lu1 117.2(4)
C37 N3 Lu1 136.4(4)
C30 N4 C32 106.3(5)
C30 N4 C31 129.0(5)
C32 N4 C31 124.7(5)
C38 N5 C29 122.9(6)
C38 N5 Lu1 119.5(4)
C29 N5 Lu1 117.5(4)
C24 N6 C39 119.1(6)
C24 N6 Lu1 121.3(5)
C39 N6 Lu1 119.6(5)
N1 C1 C2 127.3(6)
N1 C1 C5 126.7(6)
C2 C1 C5 106.0(5)
N1 C1 Fe1 130.6(4)
C2 C1 Fe1 67.4(4)
C5 C1 Fe1 67.2(3)
N1 C1 Lu1 45.6(3)
C2 C1 Lu1 116.2(4)
C5 C1 Lu1 114.2(4)
Fe1 C1 Lu1 84.97(19)
C3 C2 C1 108.9(6)
C3 C2 Fe1 68.9(4)
C1 C2 Fe1 72.5(4)
C3 C2 H2A 125.5
C1 C2 H2A 125.5
Fe1 C2 H2A 125.5
C4 C3 C2 108.7(6)
C4 C3 Fe1 69.4(4)
C2 C3 Fe1 70.3(4)
C4 C3 H3A 125.6
C2 C3 H3A 125.6
Fe1 C3 H3A 125.6
C3 C4 C5 107.7(6)
C3 C4 Fe1 70.0(4)
C5 C4 Fe1 70.4(3)
C3 C4 H4A 126.1
C5 C4 H4A 126.1
Fe1 C4 H4A 126.1
C4 C5 C1 108.5(6)
C4 C5 Fe1 68.4(4)
C1 C5 Fe1 72.2(4)
C4 C5 H5A 125.7
C1 C5 H5A 125.7
Fe1 C5 H5A 125.7
N2 C6 C7 126.1(6)
N2 C6 C10 127.9(6)
C7 C6 C10 106.1(5)
N2 C6 Fe1 129.4(4)
C7 C6 Fe1 68.2(4)
C10 C6 Fe1 67.3(3)
N2 C6 Lu1 44.6(3)
C7 C6 Lu1 113.2(4)
C10 C6 Lu1 117.9(4)
Fe1 C6 Lu1 84.86(19)
C8 C7 C6 108.2(6)
C8 C7 Fe1 68.8(4)
C6 C7 Fe1 71.6(4)
C8 C7 H7A 125.9
C6 C7 H7A 125.9
Fe1 C7 H7A 125.9
C9 C8 C7 109.8(6)
C9 C8 Fe1 70.2(4)
C7 C8 Fe1 70.9(4)
C9 C8 H8A 125.1
C7 C8 H8A 125.1
Fe1 C8 H8A 125.1
C8 C9 C10 107.3(6)
C8 C9 Fe1 69.7(4)
C10 C9 Fe1 69.6(3)
C8 C9 H9A 126.4
C10 C9 H9A 126.4
Fe1 C9 H9A 126.4
C9 C10 C6 108.6(6)
C9 C10 Fe1 69.4(4)
C6 C10 Fe1 72.0(4)
C9 C10 H10A 125.7
C6 C10 H10A 125.7
Fe1 C10 H10A 125.7
Si1 C11 H11A 109.5
Si1 C11 H11B 109.5
H11A C11 H11B 109.5
Si1 C11 H11C 109.5
H11A C11 H11C 109.5
H11B C11 H11C 109.5
Si1 C12 H12A 109.5
Si1 C12 H12B 109.5
H12A C12 H12B 109.5
Si1 C12 H12C 109.5
H12A C12 H12C 109.5
H12B C12 H12C 109.5
C14 C13 C16 110.0(6)
C14 C13 C15 110.0(6)
C16 C13 C15 107.6(5)
C14 C13 Si1 109.6(4)
C16 C13 Si1 109.5(5)
C15 C13 Si1 110.1(4)
C13 C14 H14A 109.5
C13 C14 H14B 109.5
H14A C14 H14B 109.5
C13 C14 H14C 109.5
H14A C14 H14C 109.5
H14B C14 H14C 109.5
C13 C15 H15A 109.5
C13 C15 H15B 109.5
H15A C15 H15B 109.5
C13 C15 H15C 109.5
H15A C15 H15C 109.5
H15B C15 H15C 109.5
C13 C16 H16A 109.5
C13 C16 H16B 109.5
H16A C16 H16B 109.5
C13 C16 H16C 109.5
H16A C16 H16C 109.5
H16B C16 H16C 109.5
Si2 C17 H17A 109.5
Si2 C17 H17B 109.5
H17A C17 H17B 109.5
Si2 C17 H17C 109.5
H17A C17 H17C 109.5
H17B C17 H17C 109.5
Si2 C18 H18A 109.5
Si2 C18 H18B 109.5
H18A C18 H18B 109.5
Si2 C18 H18C 109.5
H18A C18 H18C 109.5
H18B C18 H18C 109.5
C20 C19 C21 109.4(8)
C20 C19 C22 108.3(7)
C21 C19 C22 107.9(7)
C20 C19 Si2 111.9(5)
C21 C19 Si2 108.2(6)
C22 C19 Si2 111.2(6)
C19 C20 H20A 109.5
C19 C20 H20B 109.5
H20A C20 H20B 109.5
C19 C20 H20C 109.5
H20A C20 H20C 109.5
H20B C20 H20C 109.5
C19 C21 H21A 109.5
C19 C21 H21B 109.5
H21A C21 H21B 109.5
C19 C21 H21C 109.5
H21A C21 H21C 109.5
H21B C21 H21C 109.5
C19 C22 H22A 109.5
C19 C22 H22B 109.5
H22A C22 H22B 109.5
C19 C22 H22C 109.5
H22A C22 H22C 109.5
H22B C22 H22C 109.5
N6 C24 C25 125.4(7)
N6 C24 C29 118.1(6)
C25 C24 C29 116.5(6)
C26 C25 C24 121.5(7)
C26 C25 H25A 119.3
C24 C25 H25A 119.3
C25 C26 C27 121.2(7)
C25 C26 H26A 119.4
C27 C26 H26A 119.4
C28 C27 C26 119.1(7)
C28 C27 H27A 120.5
C26 C27 H27A 120.5
C27 C28 C29 121.9(7)
C27 C28 H28A 119.1
C29 C28 H28A 119.1
C28 C29 N5 125.8(6)
C28 C29 C24 119.8(6)
N5 C29 C24 114.3(6)
N3 C30 N4 113.4(5)
N3 C30 C38 120.4(6)
N4 C30 C38 126.2(5)
N4 C31 H31A 109.5
N4 C31 H31B 109.5
H31A C31 H31B 109.5
N4 C31 H31C 109.5
H31A C31 H31C 109.5
H31B C31 H31C 109.5
C33 C32 N4 131.6(6)
C33 C32 C37 122.3(6)
N4 C32 C37 106.1(5)
C32 C33 C34 116.5(6)
C32 C33 H33A 121.8
C34 C33 H33A 121.8
C33 C34 C35 121.0(7)
C33 C34 H34A 119.5
C35 C34 H34A 119.5
C36 C35 C34 121.6(6)
C36 C35 H35A 119.2
C34 C35 H35A 119.2
C37 C36 C35 118.4(6)
C37 C36 H36A 120.8
C35 C36 H36A 120.8
C36 C37 N3 131.5(6)
C36 C37 C32 120.2(6)
N3 C37 C32 108.4(5)
N5 C38 C30 114.2(5)
N5 C38 H38A 122.9
C30 C38 H38A 122.9
N6 C39 H39A 109.5
N6 C39 H39B 109.5
H39A C39 H39B 109.5
N6 C39 H39C 109.5
H39A C39 H39C 109.5
H39B C39 H39C 109.5
C7S C1S C3S 107.3(19)
C7S C1S H1SA 110.3
C3S C1S H1SA 110.3
C7S C1S H1SB 110.3
C3S C1S H1SB 110.3
H1SA C1S H1SB 108.5
C1S C3S C4S 97(2)
C1S C3S H3SA 112.4
C4S C3S H3SA 112.4
C1S C3S H3SB 112.4
C4S C3S H3SB 112.4
H3SA C3S H3SB 110.0
C3S C4S H4SA 109.5
C3S C4S H4SB 109.5
H4SA C4S H4SB 109.5
C3S C4S H4SC 109.5
H4SA C4S H4SC 109.5
H4SB C4S H4SC 109.5
C7S C6S H6SA 109.5
C7S C6S H6SB 109.5
H6SA C6S H6SB 109.5
C7S C6S H6SC 109.5
H6SA C6S H6SC 109.5
H6SB C6S H6SC 109.5
C1S C7S C6S 116(2)
C1S C7S H7SA 108.4
C6S C7S H7SA 108.4
C1S C7S H7SB 108.4
C6S C7S H7SB 108.4
H7SA C7S H7SB 107.4

loop_
_geom_bond_atom_site_label_1
_geom_bond_atom_site_label_2
_geom_bond_distance
Lu1 N2 2.170(5)
Lu1 N1 2.180(5)
Lu1 N6 2.290(6)
Lu1 N3 2.361(5)
Lu1 N5 2.415(5)
Lu1 C1 2.915(6)
Lu1 C6 2.929(6)
Lu1 Fe1 3.4527(12)
Fe1 C4 2.028(6)
Fe1 C3 2.036(7)
Fe1 C8 2.037(7)
Fe1 C9 2.043(7)
Fe1 C10 2.045(6)
Fe1 C2 2.055(7)
Fe1 C5 2.055(6)
Fe1 C7 2.064(7)
Fe1 C6 2.109(6)
Fe1 C1 2.123(6)
Si1 N1 1.717(5)
Si1 C12 1.871(6)
Si1 C11 1.875(7)
Si1 C13 1.919(7)
Si2 N2 1.722(5)
Si2 C18 1.856(8)
Si2 C17 1.872(8)
Si2 C19 1.879(8)
N1 C1 1.398(7)
N2 C6 1.393(7)
N3 C30 1.335(7)
N3 C37 1.387(8)
N4 C30 1.350(8)
N4 C32 1.400(8)
N4 C31 1.459(7)
N5 C38 1.318(8)
N5 C29 1.397(8)
N6 C24 1.361(9)
N6 C39 1.413(9)
C1 C2 1.433(9)
C1 C5 1.450(9)
C2 C3 1.425(9)
C2 H2A 1.0000
C3 C4 1.408(11)
C3 H3A 1.0000
C4 C5 1.437(9)
C4 H4A 1.0000
C5 H5A 1.0000
C6 C7 1.435(9)
C6 C10 1.448(9)
C7 C8 1.416(9)
C7 H7A 1.0000
C8 C9 1.400(12)
C8 H8A 1.0000
C9 C10 1.431(9)
C9 H9A 1.0000
C10 H10A 1.0000
C11 H11A 0.9800
C11 H11B 0.9800
C11 H11C 0.9800
C12 H12A 0.9800
C12 H12B 0.9800
C12 H12C 0.9800
C13 C14 1.521(10)
C13 C16 1.528(9)
C13 C15 1.546(9)
C14 H14A 0.9800
C14 H14B 0.9800
C14 H14C 0.9800
C15 H15A 0.9800
C15 H15B 0.9800
C15 H15C 0.9800
C16 H16A 0.9800
C16 H16B 0.9800
C16 H16C 0.9800
C17 H17A 0.9800
C17 H17B 0.9800
C17 H17C 0.9800
C18 H18A 0.9800
C18 H18B 0.9800
C18 H18C 0.9800
C19 C20 1.503(10)
C19 C21 1.543(11)
C19 C22 1.550(10)
C20 H20A 0.9800
C20 H20B 0.9800
C20 H20C 0.9800
C21 H21A 0.9800
C21 H21B 0.9800
C21 H21C 0.9800
C22 H22A 0.9800
C22 H22B 0.9800
C22 H22C 0.9800
C24 C25 1.419(9)
C24 C29 1.440(9)
C25 C26 1.368(9)
C25 H25A 0.9500
C26 C27 1.398(10)
C26 H26A 0.9500
C27 C28 1.363(9)
C27 H27A 0.9500
C28 C29 1.394(9)
C28 H28A 0.9500
C30 C38 1.467(9)
C31 H31A 0.9800
C31 H31B 0.9800
C31 H31C 0.9800
C32 C33 1.390(9)
C32 C37 1.418(8)
C33 C34 1.392(10)
C33 H33A 0.9500
C34 C35 1.407(10)
C34 H34A 0.9500
C35 C36 1.381(9)
C35 H35A 0.9500
C36 C37 1.365(9)
C36 H36A 0.9500
C38 H38A 0.9500
C39 H39A 0.9800
C39 H39B 0.9800
C39 H39C 0.9800
C1S C7S 1.42(2)
C1S C3S 1.49(2)
C1S H1SA 0.9900
C1S H1SB 0.9900
C3S C4S 1.62(3)
C3S H3SA 0.9900
C3S H3SB 0.9900
C4S H4SA 0.9800
C4S H4SB 0.9800
C4S H4SC 0.9800
C6S C7S 1.43(3)
C6S H6SA 0.9800
C6S H6SB 0.9800
C6S H6SC 0.9800
C7S H7SA 0.9900
C7S H7SB 0.9900
